data_4515163
loop_
_publ_author_name
'Finelli, Alba'
'H\'erault, Nelly'
'Crochet, Aur\'elien'
'Fromm, Katharina M.'

_publ_section_title
;
 Compartmentalization of Alkaline-Earth Metals in Salen-Type Cu- and
 Ni-Complexes in Solution and in the Solid State.
;
_journal_issue 6
_journal_name_full 'ACS omega'
_journal_page_first 10231
_journal_page_last 10242
_journal_paper_doi 10.1021/acsomega.9b00365
_journal_volume 4
_journal_year 2019
_chemical_formula_moiety 'C36 H36 Ba Cu2 N6 O14'
_chemical_formula_sum 'C36 H36 Ba Cu2 N6 O14'
_chemical_formula_weight 1041.12
_chemical_name_systematic 'Copper(II) Barium(II) dimethoxysalen'
_space_group_crystal_system triclinic
_space_group_IT_number 2
_space_group_name_Hall '-P 1'
_space_group_name_H-M_alt 'P -1'
_symmetry_space_group_name_Hall '-P 1'
_symmetry_space_group_name_H-M 'P -1'
_atom_sites_solution_hydrogens geom
_atom_sites_solution_primary dual
_audit_creation_date 2018-07-06
_audit_creation_method
;
Olex2 1.2
(compiled 2018.05.29 svn.r3508 for OlexSys, GUI svn.r5506)
;
_cell_angle_alpha 79.040(4)
_cell_angle_beta 87.041(4)
_cell_angle_gamma 89.654(4)
_cell_formula_units_Z 4
_cell_length_a 11.6329(5)
_cell_length_b 16.1304(7)
_cell_length_c 23.2105(11)
_cell_measurement_reflns_used 28456
_cell_measurement_temperature 200
_cell_measurement_theta_max 25.52
_cell_measurement_theta_min 1.29
_cell_volume 4270.1(3)
_computing_cell_refinement 'X-Area (Stoe & Cie, 2009)'
_computing_data_collection 'X-Area (Stoe & Cie, 2009)'
_computing_data_reduction 'X-RED32(Stoe & Cie, 2009)'
_computing_molecular_graphics 'Olex2 (Dolomanov et al., 2009)'
_computing_publication_material 'Olex2 (Dolomanov et al., 2009)'
_computing_structure_refinement 'ShelXL (Sheldrick, 2015)'
_computing_structure_solution 'ShelXT (Sheldrick, 2015)'
_diffrn_ambient_temperature 200
_diffrn_detector_area_resol_mean 6.67
_diffrn_measured_fraction_theta_full 0.985
_diffrn_measured_fraction_theta_max 0.985
_diffrn_measurement_device_type 'STOE IPDS2'
_diffrn_measurement_method 'rotation method'
_diffrn_radiation_monochromator graphite
_diffrn_radiation_probe x-ray
_diffrn_radiation_type MoK\a
_diffrn_radiation_wavelength 0.71073
_diffrn_reflns_av_R_equivalents 0.1289
_diffrn_reflns_av_unetI/netI 0.1018
_diffrn_reflns_Laue_measured_fraction_full 0.985
_diffrn_reflns_Laue_measured_fraction_max 0.985
_diffrn_reflns_limit_h_max 13
_diffrn_reflns_limit_h_min -13
_diffrn_reflns_limit_k_max 19
_diffrn_reflns_limit_k_min -19
_diffrn_reflns_limit_l_max 27
_diffrn_reflns_limit_l_min -27
_diffrn_reflns_number 55027
_diffrn_reflns_point_group_measured_fraction_full 0.985
_diffrn_reflns_point_group_measured_fraction_max 0.985
_diffrn_reflns_theta_full 25.242
_diffrn_reflns_theta_max 25.247
_diffrn_reflns_theta_min 1.286
_diffrn_source 'fine-focus sealed tube'
_diffrn_source_type 'Stoe IPDS2'
_exptl_absorpt_coefficient_mu 1.969
_exptl_absorpt_correction_T_max 0.9238
_exptl_absorpt_correction_T_min 0.6603
_exptl_absorpt_correction_type integration
_exptl_absorpt_process_details
;
Stoe & Cie (2002). X-SHAPE. Stoe & Cie, Darmstadt, Germany
;
_exptl_crystal_colour violet
_exptl_crystal_colour_primary violet
_exptl_crystal_density_diffrn 1.619
_exptl_crystal_description needle
_exptl_crystal_F_000 2080
_exptl_crystal_recrystallization_method 'Slow evaporation ACN/EtOH'
_exptl_crystal_size_max 0.2
_exptl_crystal_size_mid 0.107
_exptl_crystal_size_min 0.06
_refine_diff_density_max 1.073
_refine_diff_density_min -0.762
_refine_diff_density_rms 0.110
_refine_ls_extinction_method none
_refine_ls_goodness_of_fit_ref 0.929
_refine_ls_hydrogen_treatment constr
_refine_ls_matrix_type full
_refine_ls_number_parameters 1071
_refine_ls_number_reflns 15205
_refine_ls_number_restraints 0
_refine_ls_restrained_S_all 0.929
_refine_ls_R_factor_all 0.0898
_refine_ls_R_factor_gt 0.0495
_refine_ls_shift/su_max 0.000
_refine_ls_shift/su_mean 0.000
_refine_ls_structure_factor_coef Fsqd
_refine_ls_weighting_details 'w=1/[\s^2^(Fo^2^)+(0.0482P)^2^] where P=(Fo^2^+2Fc^2^)/3'
_refine_ls_weighting_scheme calc
_refine_ls_wR_factor_gt 0.1069
_refine_ls_wR_factor_ref 0.1201
_reflns_Friedel_coverage 0.000
_reflns_number_gt 9584
_reflns_number_total 15205
_reflns_threshold_expression 'I > 2\s(I)'
_cod_data_source_file ao9b00365_si_004.cif
_cod_data_source_block af104a-5cuba_sq
_cod_depositor_comments
;

2020-07-06
Z value and formula fixed to values more according to usual
chemical conventions.                 miguel
;
_cod_original_formula_sum 'C72 H72 Ba2 Cu4 N12 O28'
_cod_original_formula_weight 2082.25
_cod_original_formula_moiety '2(C36 H36 Ba Cu2 N6 O14)'
_cod_original_formula_units_Z 2
_cod_database_code 4515163
_shelx_shelxl_version_number 2018/3
_shelx_space_group_comment
;
The symmetry employed for this shelxl refinement is uniquely defined
by the following loop, which should always be used as a source of
symmetry information in preference to the above space-group names.
They are only intended as comments.
;
_shelx_estimated_absorpt_t_max 0.891
_shelx_estimated_absorpt_t_min 0.694
_olex2_refinement_description
;
1. Fixed Uiso
 At 1.2 times of:
  All C(H) groups, All C(H,H) groups
 At 1.5 times of:
  All C(H,H,H) groups
2.a Secondary CH2 refined with riding coordinates:
 C9(H9A,H9B), C10(H10A,H10B), C27(H27A,H27B), C28(H28A,H28B), C45(H45A,H45B),
 C46(H46A,H46B), C63(H63A,H63B), C64(H64A,H64B)
2.b Aromatic/amide H refined with riding coordinates:
 C01Q(H01Q), C3(H3), C4(H4), C5(H5), C8(H8), C11(H11), C13(H13), C14(H14),
 C15(H15), C21(H21), C22(H22), C23(H23), C26(H26), C31(H31), C32(H32), C33(H33),
  C39(H39), C40(H40), C41(H41), C44(H44), C47(H47), C49(H49), C50(H50),
 C51(H51), C57(H57), C58(H58), C59(H59), C62(H62), C65(H65), C67(H67), C68(H68),
  C69(H69)
2.c Idealised Me refined as rotating group:
 C1(H1A,H1B,H1C), C18(H18A,H18B,H18C), C19(H19A,H19B,H19C), C36(H36A,H36B,
 H36C), C37(H37A,H37B,H37C), C54(H54A,H54B,H54C), C55(H55A,H55B,H55C), C72(H72A,
 H72B,H72C)
;
_olex2_submission_original_sample_id LCuBa
_olex2_submission_special_instructions 'No special instructions were received'

loop_
_space_group_symop_operation_xyz
'x, y, z'
'-x, -y, -z'

loop_
_atom_site_label
_atom_site_type_symbol
_atom_site_fract_x
_atom_site_fract_y
_atom_site_fract_z
_atom_site_U_iso_or_equiv
_atom_site_adp_type
_atom_site_occupancy
_atom_site_site_symmetry_order
_atom_site_calc_flag
_atom_site_refinement_flags_posn
C1 C 0.0670(6) 0.0713(6) 0.5675(4) 0.066(2) Uani 1 1 d .
H1A H 0.048589 0.017688 0.558071 0.099 Uiso 1 1 calc GR
H1B H 0.024348 0.114953 0.543739 0.099 Uiso 1 1 calc GR
H1C H 0.047215 0.070497 0.608251 0.099 Uiso 1 1 calc GR
C01Q C 0.2401(6) 0.4624(5) 0.1318(3) 0.0500(17) Uani 1 1 d .
H01Q H 0.161324 0.465051 0.140489 0.060 Uiso 1 1 calc R
C2 C 0.2618(6) 0.0315(4) 0.5878(3) 0.0457(16) Uani 1 1 d .
C3 C 0.2280(7) -0.0324(5) 0.6338(3) 0.0517(18) Uani 1 1 d .
H3 H 0.150336 -0.041549 0.644478 0.062 Uiso 1 1 calc R
C4 C 0.3107(7) -0.0833(5) 0.6642(3) 0.058(2) Uani 1 1 d .
H4 H 0.288369 -0.125602 0.695796 0.070 Uiso 1 1 calc R
C5 C 0.4228(7) -0.0713(5) 0.6478(3) 0.0540(18) Uani 1 1 d .
H5 H 0.476621 -0.106632 0.668241 0.065 Uiso 1 1 calc R
C6 C 0.4621(6) -0.0070(4) 0.6009(3) 0.0449(16) Uani 1 1 d .
C7 C 0.3802(5) 0.0462(4) 0.5695(3) 0.0401(15) Uani 1 1 d .
C8 C 0.5837(6) 0.0025(5) 0.5868(3) 0.0526(18) Uani 1 1 d .
H8 H 0.632188 -0.035220 0.609222 0.063 Uiso 1 1 calc R
C9 C 0.7566(6) 0.0578(5) 0.5353(4) 0.0565(19) Uani 1 1 d .
H9A H 0.778122 0.014040 0.513385 0.068 Uiso 1 1 calc R
H9B H 0.793767 0.046085 0.572407 0.068 Uiso 1 1 calc R
C10 C 0.7953(6) 0.1440(6) 0.5004(4) 0.063(2) Uani 1 1 d .
H10A H 0.813238 0.180865 0.527199 0.076 Uiso 1 1 calc R
H10B H 0.864299 0.137603 0.476351 0.076 Uiso 1 1 calc R
C11 C 0.7310(7) 0.2336(5) 0.4158(4) 0.063(2) Uani 1 1 d .
H11 H 0.808648 0.243907 0.405387 0.076 Uiso 1 1 calc R
C12 C 0.6499(7) 0.2781(5) 0.3769(3) 0.0530(18) Uani 1 1 d .
C13 C 0.6946(7) 0.3330(5) 0.3255(4) 0.063(2) Uani 1 1 d .
H13 H 0.773692 0.340804 0.318899 0.075 Uiso 1 1 calc R
C14 C 0.6204(9) 0.3748(6) 0.2854(4) 0.076(3) Uani 1 1 d .
H14 H 0.649882 0.410465 0.251634 0.091 Uiso 1 1 calc R
C15 C 0.5046(8) 0.3642(5) 0.2947(3) 0.064(2) Uani 1 1 d .
H15 H 0.455608 0.392422 0.267143 0.077 Uiso 1 1 calc R
C16 C 0.4590(7) 0.3119(5) 0.3446(3) 0.0519(18) Uani 1 1 d .
C17 C 0.5300(6) 0.2685(4) 0.3872(3) 0.0501(18) Uani 1 1 d .
C18 C 0.2677(8) 0.3197(6) 0.3110(4) 0.071(2) Uani 1 1 d .
H18A H 0.267649 0.379858 0.297704 0.107 Uiso 1 1 calc GR
H18B H 0.191168 0.300799 0.324369 0.107 Uiso 1 1 calc GR
H18C H 0.293703 0.292813 0.279226 0.107 Uiso 1 1 calc GR
C19 C 0.2428(7) 0.1801(6) 0.6685(3) 0.065(2) Uani 1 1 d .
H19A H 0.243356 0.119473 0.676888 0.098 Uiso 1 1 calc GR
H19B H 0.166809 0.199597 0.658835 0.098 Uiso 1 1 calc GR
H19C H 0.265203 0.201013 0.702318 0.098 Uiso 1 1 calc GR
C20 C 0.4373(6) 0.2035(4) 0.6309(3) 0.0467(17) Uani 1 1 d .
C21 C 0.4822(8) 0.1489(5) 0.6760(3) 0.061(2) Uani 1 1 d .
H21 H 0.433415 0.113563 0.702722 0.074 Uiso 1 1 calc R
C22 C 0.6004(7) 0.1452(5) 0.6827(4) 0.062(2) Uani 1 1 d .
H22 H 0.631193 0.105391 0.712134 0.074 Uiso 1 1 calc R
C23 C 0.6700(7) 0.2005(6) 0.6457(4) 0.062(2) Uani 1 1 d .
H23 H 0.748369 0.200600 0.651858 0.074 Uiso 1 1 calc R
C24 C 0.6279(6) 0.2572(5) 0.5986(3) 0.0548(19) Uani 1 1 d .
C25 C 0.5085(6) 0.2587(5) 0.5888(3) 0.0461(17) Uani 1 1 d .
C26 C 0.7069(7) 0.3158(6) 0.5639(4) 0.058(2) Uani 1 1 d .
H26 H 0.782890 0.313352 0.574627 0.070 Uiso 1 1 calc R
C27 C 0.7684(7) 0.4305(8) 0.4861(4) 0.092(4) Uani 1 1 d .
H27A H 0.785232 0.472443 0.509429 0.111 Uiso 1 1 calc R
H27B H 0.838833 0.399534 0.481130 0.111 Uiso 1 1 calc R
C28 C 0.7382(8) 0.4709(9) 0.4327(6) 0.122(5) Uani 1 1 d .
H28A H 0.774094 0.443162 0.402882 0.146 Uiso 1 1 calc R
H28B H 0.767048 0.528469 0.425874 0.146 Uiso 1 1 calc R
C30 C 0.4430(6) 0.5218(4) 0.3731(3) 0.0481(17) Uani 1 1 d .
C31 C 0.4068(8) 0.5823(5) 0.3258(4) 0.065(2) Uani 1 1 d .
H31 H 0.459782 0.620283 0.304079 0.078 Uiso 1 1 calc R
C32 C 0.2925(9) 0.5856(5) 0.3112(4) 0.069(2) Uani 1 1 d .
H32 H 0.269042 0.625062 0.279434 0.083 Uiso 1 1 calc R
C33 C 0.2149(7) 0.5308(5) 0.3438(4) 0.0587(19) Uani 1 1 d .
H33 H 0.138004 0.534168 0.334580 0.070 Uiso 1 1 calc R
C34 C 0.2478(6) 0.4709(5) 0.3899(3) 0.0513(17) Uani 1 1 d .
C35 C 0.3639(6) 0.4641(4) 0.4063(3) 0.0438(16) Uani 1 1 d .
C36 C 0.0549(6) 0.4192(5) 0.4138(4) 0.066(2) Uani 1 1 d .
H36A H 0.029736 0.474191 0.418965 0.100 Uiso 1 1 calc GR
H36B H 0.012624 0.376853 0.441342 0.100 Uiso 1 1 calc GR
H36C H 0.041756 0.412242 0.374521 0.100 Uiso 1 1 calc GR
C37 C 0.0770(6) 0.1392(5) -0.0891(4) 0.060(2) Uani 1 1 d .
H37A H 0.059814 0.169227 -0.127501 0.091 Uiso 1 1 calc GR
H37B H 0.037619 0.165233 -0.059832 0.091 Uiso 1 1 calc GR
H37C H 0.051943 0.081596 -0.084520 0.091 Uiso 1 1 calc GR
C38 C 0.2652(6) 0.0963(4) -0.1158(3) 0.0437(15) Uani 1 1 d .
C39 C 0.2261(7) 0.0633(5) -0.1613(3) 0.0531(18) Uani 1 1 d .
H39 H 0.149286 0.069878 -0.170547 0.064 Uiso 1 1 calc R
C40 C 0.3003(7) 0.0202(5) -0.1936(3) 0.0555(19) Uani 1 1 d .
H40 H 0.274163 -0.001885 -0.224811 0.067 Uiso 1 1 calc R
C41 C 0.4134(7) 0.0107(4) -0.1789(3) 0.0527(18) Uani 1 1 d .
H41 H 0.464072 -0.016740 -0.201287 0.063 Uiso 1 1 calc R
C42 C 0.4538(6) 0.0409(4) -0.1316(3) 0.0421(15) Uani 1 1 d .
C43 C 0.3783(5) 0.0862(4) -0.0988(3) 0.0396(15) Uani 1 1 d .
C44 C 0.5711(6) 0.0245(4) -0.1174(3) 0.0501(18) Uani 1 1 d .
H44 H 0.615483 -0.004471 -0.141488 0.060 Uiso 1 1 calc R
C45 C 0.7374(7) 0.0201(7) -0.0597(5) 0.077(3) Uani 1 1 d .
H45A H 0.735398 -0.037924 -0.038653 0.093 Uiso 1 1 calc R
H45B H 0.783868 0.021956 -0.095813 0.093 Uiso 1 1 calc R
C46 C 0.7901(7) 0.0700(7) -0.0255(4) 0.076(3) Uani 1 1 d .
H46A H 0.833034 0.115232 -0.050921 0.091 Uiso 1 1 calc R
H46B H 0.843844 0.035918 -0.000528 0.091 Uiso 1 1 calc R
C47 C 0.7324(6) 0.1337(4) 0.0572(3) 0.0469(16) Uani 1 1 d .
H47 H 0.808945 0.128683 0.067072 0.056 Uiso 1 1 calc R
C48 C 0.6539(6) 0.1715(4) 0.0942(3) 0.0479(17) Uani 1 1 d .
C49 C 0.6997(7) 0.1970(5) 0.1442(3) 0.0557(19) Uani 1 1 d .
H49 H 0.778132 0.191427 0.149976 0.067 Uiso 1 1 calc R
C50 C 0.6305(7) 0.2290(5) 0.1831(3) 0.0587(19) Uani 1 1 d .
H50 H 0.661578 0.247268 0.214633 0.070 Uiso 1 1 calc R
C51 C 0.5119(6) 0.2345(5) 0.1758(3) 0.0522(18) Uani 1 1 d .
H51 H 0.463830 0.254340 0.203350 0.063 Uiso 1 1 calc R
C52 C 0.4666(6) 0.2108(4) 0.1284(3) 0.0484(17) Uani 1 1 d .
C53 C 0.5355(5) 0.1804(4) 0.0851(3) 0.0413(15) Uani 1 1 d .
C54 C 0.2733(7) 0.2197(5) 0.1662(3) 0.061(2) Uani 1 1 d .
H54A H 0.291388 0.177056 0.199269 0.091 Uiso 1 1 calc GR
H54B H 0.195670 0.211923 0.156006 0.091 Uiso 1 1 calc GR
H54C H 0.280837 0.274500 0.176127 0.091 Uiso 1 1 calc GR
C55 C 0.3374(6) 0.2884(5) -0.1925(3) 0.0531(18) Uani 1 1 d .
H55A H 0.369108 0.331886 -0.223136 0.080 Uiso 1 1 calc GR
H55B H 0.258550 0.301269 -0.183484 0.080 Uiso 1 1 calc GR
H55C H 0.341180 0.235172 -0.205232 0.080 Uiso 1 1 calc GR
C56 C 0.5179(5) 0.2710(4) -0.1481(3) 0.0393(14) Uani 1 1 d .
C57 C 0.5731(6) 0.2415(4) -0.1943(3) 0.0445(16) Uani 1 1 d .
H57 H 0.530344 0.228257 -0.224047 0.053 Uiso 1 1 calc R
C58 C 0.6914(6) 0.2314(4) -0.1967(3) 0.0501(17) Uani 1 1 d .
H58 H 0.727649 0.210242 -0.227498 0.060 Uiso 1 1 calc R
C59 C 0.7545(6) 0.2526(4) -0.1539(3) 0.0480(17) Uani 1 1 d .
H59 H 0.834050 0.246414 -0.156167 0.058 Uiso 1 1 calc R
C60 C 0.7020(5) 0.2839(4) -0.1060(3) 0.0404(15) Uani 1 1 d .
C61 C 0.5808(5) 0.2919(4) -0.1019(3) 0.0357(14) Uani 1 1 d .
C62 C 0.7758(6) 0.3098(4) -0.0654(3) 0.0478(17) Uani 1 1 d .
H62 H 0.854826 0.303761 -0.071448 0.057 Uiso 1 1 calc R
C63 C 0.8250(6) 0.3614(5) 0.0199(3) 0.058(2) Uani 1 1 d .
H63A H 0.897996 0.377201 -0.001321 0.070 Uiso 1 1 calc R
H63B H 0.837146 0.312657 0.050565 0.070 Uiso 1 1 calc R
C64 C 0.7778(6) 0.4334(5) 0.0461(4) 0.0571(19) Uani 1 1 d .
H64A H 0.812464 0.433569 0.083240 0.068 Uiso 1 1 calc R
H64B H 0.796899 0.486393 0.019926 0.068 Uiso 1 1 calc R
C65 C 0.5972(6) 0.4588(4) 0.0937(3) 0.0466(16) Uani 1 1 d .
H65 H 0.640149 0.487430 0.116447 0.056 Uiso 1 1 calc R
C66 C 0.4754(6) 0.4568(4) 0.1050(3) 0.0408(15) Uani 1 1 d .
C67 C 0.4308(6) 0.4991(4) 0.1500(3) 0.0486(17) Uani 1 1 d .
H67 H 0.481106 0.525386 0.170731 0.058 Uiso 1 1 calc R
C68 C 0.3166(7) 0.5013(4) 0.1628(3) 0.0529(18) Uani 1 1 d .
H68 H 0.288705 0.528818 0.192350 0.064 Uiso 1 1 calc R
C69 C 0.5646(7) 0.5211(5) 0.3849(4) 0.060(2) Uani 1 1 d .
H69 H 0.612736 0.559083 0.359702 0.072 Uiso 1 1 calc R
C70 C 0.2797(5) 0.4205(4) 0.0888(3) 0.0434(15) Uani 1 1 d .
C71 C 0.3999(6) 0.4179(4) 0.0729(3) 0.0392(14) Uani 1 1 d .
C72 C 0.0891(6) 0.3760(6) 0.0728(4) 0.066(2) Uani 1 1 d .
H72A H 0.076156 0.354352 0.114040 0.099 Uiso 1 1 calc GR
H72B H 0.050934 0.340470 0.050848 0.099 Uiso 1 1 calc GR
H72C H 0.059096 0.432284 0.063463 0.099 Uiso 1 1 calc GR
Ba1 Ba 0.27017(3) 0.25246(3) 0.48912(2) 0.04216(11) Uani 1 1 d .
Ba2 Ba 0.30561(3) 0.25824(2) -0.01512(2) 0.03742(11) Uani 1 1 d .
Cu1 Cu 0.55339(7) 0.14148(5) 0.49174(4) 0.0445(2) Uani 1 1 d .
Cu2 Cu 0.53304(7) 0.38854(6) 0.48575(4) 0.0466(2) Uani 1 1 d .
Cu3 Cu 0.55348(6) 0.10925(5) -0.01925(4) 0.03987(19) Uani 1 1 d .
Cu4 Cu 0.58421(6) 0.36552(5) 0.00108(3) 0.03893(19) Uani 1 1 d .
N1 N 0.6308(5) 0.0584(4) 0.5460(3) 0.0500(14) Uani 1 1 d .
N2 N 0.7065(5) 0.1806(4) 0.4638(3) 0.0505(15) Uani 1 1 d .
N3 N 0.6824(5) 0.3714(4) 0.5193(3) 0.0555(16) Uani 1 1 d .
N4 N 0.6096(6) 0.4725(5) 0.4269(3) 0.0653(18) Uani 1 1 d .
N5 N 0.1047(7) 0.1593(5) 0.4028(3) 0.0690(19) Uani 1 1 d .
N6 N 0.0512(6) 0.3204(4) 0.5734(3) 0.0629(17) Uani 1 1 d .
N7 N 0.6205(5) 0.0464(4) -0.0743(3) 0.0495(14) Uani 1 1 d .
N8 N 0.7044(4) 0.1059(4) 0.0110(3) 0.0477(14) Uani 1 1 d .
N9 N 0.7391(4) 0.3411(4) -0.0209(3) 0.0443(13) Uani 1 1 d .
N10 N 0.6521(5) 0.4253(4) 0.0558(3) 0.0446(13) Uani 1 1 d .
N11 N 0.0482(5) 0.1381(4) 0.0775(3) 0.0599(17) Uani 1 1 d .
N12 N 0.1114(5) 0.3852(4) -0.0879(3) 0.0514(15) Uani 1 1 d .
O1 O 0.1877(4) 0.0876(3) 0.5561(2) 0.0493(11) Uani 1 1 d .
O2 O 0.4034(4) 0.1091(3) 0.5248(2) 0.0452(11) Uani 1 1 d .
O3 O 0.4794(4) 0.2204(3) 0.4342(2) 0.0484(11) Uani 1 1 d .
O4 O 0.3427(4) 0.2987(3) 0.3580(2) 0.0553(12) Uani 1 1 d .
O5 O 0.3218(4) 0.2101(3) 0.6200(2) 0.0539(12) Uani 1 1 d .
O6 O 0.4590(4) 0.3061(3) 0.5451(2) 0.0499(12) Uani 1 1 d .
O7 O 0.3881(4) 0.4055(3) 0.4516(2) 0.0448(11) Uani 1 1 d .
O8 O 0.1747(4) 0.4105(3) 0.4237(2) 0.0534(12) Uani 1 1 d .
O9 O 0.2053(7) 0.1360(4) 0.4115(3) 0.090(2) Uani 1 1 d .
O10 O 0.0678(5) 0.2172(5) 0.4267(3) 0.089(2) Uani 1 1 d .
O11 O 0.0433(8) 0.1285(6) 0.3715(4) 0.131(3) Uani 1 1 d .
O12 O 0.0265(6) 0.2722(5) 0.5408(3) 0.091(2) Uani 1 1 d .
O13 O 0.1521(5) 0.3423(5) 0.5712(3) 0.091(2) Uani 1 1 d .
O14 O -0.0196(6) 0.3457(7) 0.6052(4) 0.127(3) Uani 1 1 d .
O15 O 0.1964(4) 0.1414(3) -0.0825(2) 0.0500(12) Uani 1 1 d .
O16 O 0.4075(4) 0.1176(3) -0.05344(19) 0.0416(10) Uani 1 1 d .
O17 O 0.4839(4) 0.1620(3) 0.04016(19) 0.0400(10) Uani 1 1 d .
O18 O 0.3504(4) 0.2134(3) 0.1175(2) 0.0516(12) Uani 1 1 d .
O19 O 0.4013(4) 0.2837(3) -0.14154(19) 0.0459(11) Uani 1 1 d .
O20 O 0.5222(3) 0.3161(3) -0.05931(18) 0.0388(10) Uani 1 1 d .
O21 O 0.4304(3) 0.3790(3) 0.02968(19) 0.0410(10) Uani 1 1 d .
O22 O 0.2125(4) 0.3775(3) 0.0574(2) 0.0475(11) Uani 1 1 d .
O23 O 0.1398(5) 0.1681(4) 0.0547(3) 0.0769(17) Uani 1 1 d .
O24 O -0.0075(6) 0.1739(6) 0.1126(4) 0.124(3) Uani 1 1 d .
O25 O 0.0139(5) 0.0710(4) 0.0701(4) 0.096(2) Uani 1 1 d .
O26 O 0.0810(4) 0.3176(4) -0.0539(3) 0.0668(15) Uani 1 1 d .
O27 O 0.2172(4) 0.3956(3) -0.0997(3) 0.0648(14) Uani 1 1 d .
O28 O 0.0414(5) 0.4376(4) -0.1061(3) 0.088(2) Uani 1 1 d .

loop_
_atom_site_aniso_label
_atom_site_aniso_U_11
_atom_site_aniso_U_22
_atom_site_aniso_U_33
_atom_site_aniso_U_23
_atom_site_aniso_U_13
_atom_site_aniso_U_12
C1 0.043(4) 0.068(5) 0.082(6) -0.003(5) -0.002(4) -0.005(4)
C01Q 0.047(4) 0.053(4) 0.051(4) -0.015(4) 0.007(3) 0.004(3)
C2 0.055(4) 0.046(4) 0.037(4) -0.008(3) -0.006(3) 0.002(3)
C3 0.056(4) 0.046(4) 0.050(4) -0.005(4) 0.008(3) 0.003(3)
C4 0.080(6) 0.048(4) 0.045(4) -0.011(4) 0.008(4) -0.008(4)
C5 0.076(5) 0.045(4) 0.040(4) -0.005(3) -0.007(4) 0.011(4)
C6 0.058(4) 0.042(4) 0.037(4) -0.014(3) -0.005(3) 0.004(3)
C7 0.042(4) 0.040(4) 0.042(4) -0.017(3) -0.002(3) -0.002(3)
C8 0.059(5) 0.054(5) 0.051(4) -0.019(4) -0.020(4) 0.009(4)
C9 0.048(4) 0.068(5) 0.058(5) -0.022(4) -0.006(3) 0.009(4)
C10 0.043(4) 0.085(6) 0.067(5) -0.030(5) -0.001(4) 0.002(4)
C11 0.056(5) 0.065(5) 0.076(6) -0.035(5) 0.017(4) -0.012(4)
C12 0.059(5) 0.045(4) 0.055(5) -0.014(4) 0.010(4) 0.000(3)
C13 0.062(5) 0.057(5) 0.067(5) -0.014(4) 0.028(4) -0.012(4)
C14 0.111(8) 0.068(6) 0.043(5) -0.003(4) 0.024(5) -0.008(5)
C15 0.084(6) 0.065(5) 0.042(4) -0.008(4) 0.006(4) -0.005(4)
C16 0.066(5) 0.044(4) 0.046(4) -0.011(3) 0.006(4) 0.003(3)
C17 0.064(5) 0.041(4) 0.047(4) -0.016(3) 0.012(4) -0.002(3)
C18 0.092(6) 0.071(6) 0.049(5) -0.002(4) -0.008(4) 0.005(5)
C19 0.074(5) 0.078(6) 0.043(4) -0.014(4) 0.013(4) -0.010(4)
C20 0.055(4) 0.048(4) 0.041(4) -0.017(3) -0.007(3) 0.002(3)
C21 0.081(6) 0.062(5) 0.044(4) -0.013(4) -0.010(4) -0.004(4)
C22 0.072(5) 0.063(5) 0.056(5) -0.020(4) -0.020(4) 0.011(4)
C23 0.060(5) 0.075(6) 0.059(5) -0.030(5) -0.018(4) 0.013(4)
C24 0.052(4) 0.067(5) 0.053(4) -0.027(4) -0.008(3) 0.001(4)
C25 0.045(4) 0.050(4) 0.049(4) -0.024(4) -0.005(3) 0.001(3)
C26 0.047(4) 0.075(6) 0.057(5) -0.024(5) 0.001(4) -0.006(4)
C27 0.039(5) 0.157(10) 0.070(6) 0.003(7) 0.007(4) -0.031(5)
C28 0.054(6) 0.167(12) 0.118(10) 0.043(9) -0.013(6) -0.041(7)
C30 0.056(4) 0.043(4) 0.047(4) -0.014(3) 0.011(3) -0.003(3)
C31 0.088(6) 0.045(4) 0.060(5) -0.007(4) 0.011(4) -0.005(4)
C32 0.099(7) 0.046(5) 0.058(5) 0.001(4) 0.001(5) 0.007(4)
C33 0.059(5) 0.048(4) 0.064(5) 0.002(4) 0.000(4) 0.005(4)
C34 0.057(4) 0.045(4) 0.051(4) -0.007(4) 0.005(3) 0.003(3)
C35 0.050(4) 0.039(4) 0.043(4) -0.012(3) 0.005(3) 0.000(3)
C36 0.047(4) 0.066(5) 0.081(6) -0.004(5) 0.005(4) 0.009(4)
C37 0.043(4) 0.068(5) 0.074(5) -0.024(4) -0.005(4) -0.006(4)
C38 0.050(4) 0.035(4) 0.046(4) -0.006(3) 0.001(3) -0.002(3)
C39 0.068(5) 0.046(4) 0.046(4) -0.011(3) -0.003(3) -0.014(4)
C40 0.072(5) 0.049(4) 0.046(4) -0.009(4) -0.008(4) -0.007(4)
C41 0.078(5) 0.040(4) 0.038(4) -0.005(3) 0.012(4) -0.005(3)
C42 0.049(4) 0.033(3) 0.042(4) -0.004(3) 0.008(3) -0.002(3)
C43 0.041(4) 0.033(3) 0.041(4) -0.002(3) 0.008(3) -0.006(3)
C44 0.058(4) 0.042(4) 0.049(4) -0.010(3) 0.016(4) 0.000(3)
C45 0.052(5) 0.097(7) 0.090(7) -0.035(6) -0.008(4) 0.030(5)
C46 0.046(4) 0.108(7) 0.079(6) -0.034(6) -0.001(4) 0.021(5)
C47 0.032(3) 0.050(4) 0.054(4) 0.000(4) -0.004(3) -0.002(3)
C48 0.050(4) 0.037(4) 0.053(4) 0.001(3) -0.002(3) 0.000(3)
C49 0.049(4) 0.056(5) 0.061(5) -0.004(4) -0.021(4) -0.004(3)
C50 0.067(5) 0.063(5) 0.051(4) -0.018(4) -0.018(4) 0.004(4)
C51 0.060(5) 0.047(4) 0.051(4) -0.014(3) 0.000(3) -0.004(3)
C52 0.055(4) 0.044(4) 0.043(4) -0.001(3) -0.003(3) 0.002(3)
C53 0.038(3) 0.040(4) 0.041(4) 0.004(3) 0.001(3) 0.002(3)
C54 0.066(5) 0.068(5) 0.048(4) -0.013(4) 0.006(4) 0.003(4)
C55 0.051(4) 0.061(5) 0.049(4) -0.013(4) -0.012(3) 0.000(3)
C56 0.043(4) 0.037(3) 0.036(3) -0.003(3) 0.003(3) 0.000(3)
C57 0.056(4) 0.040(4) 0.035(3) -0.003(3) -0.001(3) 0.001(3)
C58 0.059(4) 0.045(4) 0.045(4) -0.008(3) 0.012(3) 0.004(3)
C59 0.041(4) 0.045(4) 0.053(4) -0.004(3) 0.014(3) 0.007(3)
C60 0.035(3) 0.037(4) 0.046(4) -0.003(3) 0.004(3) 0.001(3)
C61 0.044(3) 0.027(3) 0.035(3) -0.005(3) 0.003(3) 0.003(3)
C62 0.045(4) 0.048(4) 0.048(4) -0.005(3) 0.009(3) -0.004(3)
C63 0.035(4) 0.081(6) 0.058(5) -0.011(4) -0.008(3) -0.007(4)
C64 0.046(4) 0.066(5) 0.062(5) -0.017(4) -0.005(3) -0.011(4)
C65 0.060(4) 0.042(4) 0.039(4) -0.011(3) -0.006(3) -0.011(3)
C66 0.047(4) 0.038(4) 0.039(4) -0.010(3) -0.004(3) -0.004(3)
C67 0.061(5) 0.041(4) 0.047(4) -0.014(3) -0.009(3) -0.006(3)
C68 0.070(5) 0.042(4) 0.051(4) -0.020(3) 0.010(4) 0.000(3)
C69 0.057(5) 0.052(5) 0.068(5) -0.007(4) 0.013(4) -0.013(4)
C70 0.039(4) 0.041(4) 0.051(4) -0.012(3) -0.001(3) -0.001(3)
C71 0.052(4) 0.031(3) 0.034(3) -0.003(3) -0.004(3) 0.006(3)
C72 0.032(4) 0.075(6) 0.098(7) -0.034(5) 0.001(4) -0.001(4)
Ba1 0.0414(2) 0.0409(2) 0.0438(2) -0.00756(18) -0.00096(17) -0.00091(17)
Ba2 0.02826(19) 0.0396(2) 0.0453(2) -0.01123(18) 0.00067(15) -0.00085(15)
Cu1 0.0405(4) 0.0487(5) 0.0452(5) -0.0116(4) -0.0007(3) 0.0015(4)
Cu2 0.0441(5) 0.0493(5) 0.0481(5) -0.0149(4) 0.0048(4) -0.0060(4)
Cu3 0.0331(4) 0.0402(4) 0.0444(5) -0.0048(4) 0.0032(3) 0.0021(3)
Cu4 0.0308(4) 0.0431(4) 0.0437(4) -0.0101(4) -0.0014(3) -0.0045(3)
N1 0.043(3) 0.060(4) 0.052(4) -0.022(3) -0.007(3) 0.006(3)
N2 0.041(3) 0.057(4) 0.056(4) -0.018(3) 0.005(3) -0.001(3)
N3 0.046(3) 0.074(4) 0.052(4) -0.027(4) 0.006(3) -0.007(3)
N4 0.055(4) 0.065(4) 0.073(5) -0.006(4) 0.004(3) -0.016(3)
N5 0.075(5) 0.056(4) 0.075(5) -0.008(4) -0.005(4) -0.023(4)
N6 0.067(5) 0.064(4) 0.062(4) -0.021(4) -0.010(4) 0.020(4)
N7 0.040(3) 0.051(4) 0.055(4) -0.008(3) 0.010(3) 0.011(3)
N8 0.034(3) 0.052(4) 0.051(4) 0.003(3) 0.005(3) 0.004(2)
N9 0.036(3) 0.047(3) 0.049(3) -0.009(3) -0.005(2) -0.002(2)
N10 0.041(3) 0.044(3) 0.051(3) -0.013(3) -0.010(3) -0.005(2)
N11 0.043(4) 0.061(4) 0.076(5) -0.019(4) 0.006(3) -0.002(3)
N12 0.041(3) 0.047(4) 0.070(4) -0.019(3) -0.009(3) 0.003(3)
O1 0.038(2) 0.047(3) 0.060(3) -0.002(2) -0.001(2) 0.002(2)
O2 0.044(3) 0.050(3) 0.041(3) -0.007(2) -0.001(2) -0.001(2)
O3 0.049(3) 0.049(3) 0.044(3) -0.003(2) 0.004(2) 0.003(2)
O4 0.063(3) 0.057(3) 0.045(3) -0.007(2) 0.000(2) 0.004(2)
O5 0.055(3) 0.058(3) 0.044(3) 0.000(2) 0.000(2) -0.001(2)
O6 0.051(3) 0.050(3) 0.048(3) -0.006(2) -0.001(2) -0.004(2)
O7 0.046(3) 0.040(3) 0.046(3) -0.004(2) 0.007(2) 0.001(2)
O8 0.041(3) 0.049(3) 0.065(3) 0.001(3) -0.002(2) 0.000(2)
O9 0.095(5) 0.079(5) 0.100(5) -0.023(4) -0.012(4) 0.002(4)
O10 0.064(4) 0.105(5) 0.106(5) -0.037(5) -0.001(3) -0.010(4)
O11 0.151(8) 0.121(7) 0.135(7) -0.049(6) -0.052(6) -0.047(6)
O12 0.093(5) 0.093(5) 0.097(5) -0.043(4) 0.003(4) -0.013(4)
O13 0.057(4) 0.116(6) 0.110(5) -0.046(5) 0.002(3) -0.007(4)
O14 0.068(4) 0.201(9) 0.141(7) -0.105(7) 0.000(4) 0.031(5)
O15 0.036(2) 0.058(3) 0.062(3) -0.024(3) -0.001(2) -0.004(2)
O16 0.039(2) 0.047(3) 0.040(2) -0.013(2) 0.0061(19) -0.0002(19)
O17 0.039(2) 0.043(3) 0.040(2) -0.012(2) -0.0024(19) 0.0015(19)
O18 0.042(3) 0.067(3) 0.047(3) -0.018(2) 0.006(2) -0.001(2)
O19 0.039(2) 0.060(3) 0.040(3) -0.014(2) 0.0006(19) -0.003(2)
O20 0.035(2) 0.046(3) 0.037(2) -0.013(2) -0.0001(18) -0.0043(19)
O21 0.032(2) 0.048(3) 0.046(3) -0.017(2) 0.0001(18) -0.0004(19)
O22 0.032(2) 0.056(3) 0.058(3) -0.019(2) -0.003(2) 0.004(2)
O23 0.054(3) 0.082(4) 0.092(4) -0.016(3) 0.023(3) -0.027(3)
O24 0.071(5) 0.160(8) 0.161(8) -0.090(7) 0.037(5) -0.021(5)
O25 0.052(4) 0.059(4) 0.181(8) -0.031(4) -0.003(4) -0.009(3)
O26 0.041(3) 0.069(4) 0.091(4) -0.014(3) -0.007(3) -0.003(3)
O27 0.045(3) 0.065(3) 0.083(4) -0.012(3) 0.003(3) -0.001(2)
O28 0.063(4) 0.064(4) 0.133(6) -0.008(4) -0.012(4) 0.022(3)

loop_
_atom_type_symbol
_atom_type_description
_atom_type_scat_dispersion_real
_atom_type_scat_dispersion_imag
_atom_type_scat_source
C C 0.0033 0.0016 'International Tables Vol C Tables 4.2.6.8 and 6.1.1.4'
H H 0.0000 0.0000 'International Tables Vol C Tables 4.2.6.8 and 6.1.1.4'
Ba Ba -0.3244 2.2819 'International Tables Vol C Tables 4.2.6.8 and 6.1.1.4'
Cu Cu 0.3201 1.2651 'International Tables Vol C Tables 4.2.6.8 and 6.1.1.4'
N N 0.0061 0.0033 'International Tables Vol C Tables 4.2.6.8 and 6.1.1.4'
O O 0.0106 0.0060 'International Tables Vol C Tables 4.2.6.8 and 6.1.1.4'

loop_
_geom_angle_atom_site_label_1
_geom_angle_atom_site_label_2
_geom_angle_atom_site_label_3
_geom_angle
H1A C1 H1B 109.5
H1A C1 H1C 109.5
H1B C1 H1C 109.5
O1 C1 H1A 109.5
O1 C1 H1B 109.5
O1 C1 H1C 109.5
C68 C01Q H01Q 119.7
C70 C01Q H01Q 119.7
C70 C01Q C68 120.7(6)
C3 C2 C7 121.6(7)
C3 C2 O1 124.6(6)
O1 C2 C7 113.7(6)
C2 C3 H3 120.1
C2 C3 C4 119.7(7)
C4 C3 H3 120.1
C3 C4 H4 120.0
C5 C4 C3 120.1(7)
C5 C4 H4 120.0
C4 C5 H5 118.7
C4 C5 C6 122.5(7)
C6 C5 H5 118.7
C5 C6 C7 118.8(7)
C5 C6 C8 119.1(7)
C7 C6 C8 122.1(7)
C6 C7 C2 117.3(6)
O2 C7 C2 116.8(6)
O2 C7 C6 125.9(6)
C6 C8 H8 117.2
N1 C8 C6 125.5(7)
N1 C8 H8 117.2
H9A C9 H9B 108.3
C10 C9 H9A 109.9
C10 C9 H9B 109.9
N1 C9 H9A 109.9
N1 C9 H9B 109.9
N1 C9 C10 108.9(6)
C9 C10 H10A 109.7
C9 C10 H10B 109.7
H10A C10 H10B 108.2
N2 C10 C9 110.0(6)
N2 C10 H10A 109.7
N2 C10 H10B 109.7
C12 C11 H11 117.0
N2 C11 H11 117.0
N2 C11 C12 126.1(7)
C13 C12 C11 117.4(7)
C17 C12 C11 123.0(7)
C17 C12 C13 119.6(8)
C12 C13 H13 120.1
C14 C13 C12 119.8(8)
C14 C13 H13 120.1
C13 C14 H14 119.7
C15 C14 C13 120.6(8)
C15 C14 H14 119.7
C14 C15 H15 119.7
C14 C15 C16 120.7(9)
C16 C15 H15 119.7
C15 C16 C17 121.3(7)
O4 C16 C15 124.4(7)
O4 C16 C17 114.3(6)
C16 C17 C12 118.0(7)
O3 C17 C12 124.4(7)
O3 C17 C16 117.6(7)
H18A C18 H18B 109.5
H18A C18 H18C 109.5
H18B C18 H18C 109.5
O4 C18 H18A 109.5
O4 C18 H18B 109.5
O4 C18 H18C 109.5
H19A C19 H19B 109.5
H19A C19 H19C 109.5
H19B C19 H19C 109.5
O5 C19 H19A 109.5
O5 C19 H19B 109.5
O5 C19 H19C 109.5
C21 C20 C25 121.7(7)
C21 C20 O5 124.7(7)
O5 C20 C25 113.6(6)
C20 C21 H21 119.6
C20 C21 C22 120.7(8)
C22 C21 H21 119.6
C21 C22 H22 120.4
C23 C22 C21 119.1(8)
C23 C22 H22 120.4
C22 C23 H23 119.0
C22 C23 C24 122.0(8)
C24 C23 H23 119.0
C23 C24 C25 119.9(7)
C23 C24 C26 117.9(7)
C25 C24 C26 122.1(8)
C24 C25 C20 116.4(7)
O6 C25 C20 117.8(6)
O6 C25 C24 125.8(7)
C24 C26 H26 117.1
N3 C26 C24 125.7(7)
N3 C26 H26 117.1
H27A C27 H27B 107.4
C28 C27 H27A 108.4
C28 C27 H27B 108.4
C28 C27 N3 115.6(8)
N3 C27 H27A 108.4
N3 C27 H27B 108.4
C27 C28 H28A 109.1
C27 C28 H28B 109.1
C27 C28 N4 112.5(8)
H28A C28 H28B 107.8
N4 C28 H28A 109.1
N4 C28 H28B 109.1
C31 C30 C35 120.4(7)
C31 C30 C69 117.2(7)
C35 C30 C69 122.4(7)
C30 C31 H31 119.8
C32 C31 C30 120.4(7)
C32 C31 H31 119.8
C31 C32 H32 120.2
C33 C32 C31 119.6(8)
C33 C32 H32 120.2
C32 C33 H33 119.3
C32 C33 C34 121.3(8)
C34 C33 H33 119.3
C33 C34 C35 121.4(7)
C33 C34 O8 124.7(7)
O8 C34 C35 113.9(6)
C30 C35 C34 116.9(7)
O7 C35 C30 125.5(6)
O7 C35 C34 117.5(6)
H36A C36 H36B 109.5
H36A C36 H36C 109.5
H36B C36 H36C 109.5
O8 C36 H36A 109.5
O8 C36 H36B 109.5
O8 C36 H36C 109.5
H37A C37 H37B 109.5
H37A C37 H37C 109.5
H37B C37 H37C 109.5
O15 C37 H37A 109.5
O15 C37 H37B 109.5
O15 C37 H37C 109.5
C39 C38 C43 122.3(6)
C39 C38 O15 123.3(7)
O15 C38 C43 114.3(6)
C38 C39 H39 119.9
C38 C39 C40 120.3(7)
C40 C39 H39 119.9
C39 C40 H40 120.5
C41 C40 C39 118.9(7)
C41 C40 H40 120.5
C40 C41 H41 119.1
C40 C41 C42 121.7(7)
C42 C41 H41 119.1
C41 C42 C43 119.5(7)
C41 C42 C44 118.3(6)
C43 C42 C44 122.2(6)
C38 C43 C42 117.2(6)
O16 C43 C38 118.3(6)
O16 C43 C42 124.5(6)
C42 C44 H44 117.1
N7 C44 C42 125.8(6)
N7 C44 H44 117.1
H45A C45 H45B 107.7
C46 C45 H45A 108.8
C46 C45 H45B 108.8
C46 C45 N7 113.8(7)
N7 C45 H45A 108.8
N7 C45 H45B 108.8
C45 C46 H46A 109.5
C45 C46 H46B 109.5
C45 C46 N8 110.9(7)
H46A C46 H46B 108.1
N8 C46 H46A 109.5
N8 C46 H46B 109.5
C48 C47 H47 117.7
N8 C47 H47 117.7
N8 C47 C48 124.7(6)
C49 C48 C47 117.0(7)
C53 C48 C47 123.2(7)
C53 C48 C49 119.7(7)
C48 C49 H49 119.6
C50 C49 C48 120.8(7)
C50 C49 H49 119.6
C49 C50 H50 120.1
C49 C50 C51 119.8(7)
C51 C50 H50 120.1
C50 C51 H51 119.9
C52 C51 C50 120.3(7)
C52 C51 H51 119.9
C51 C52 C53 122.2(7)
C51 C52 O18 124.6(6)
O18 C52 C53 113.2(6)
C48 C53 C52 117.1(6)
O17 C53 C48 125.5(6)
O17 C53 C52 117.5(6)
H54A C54 H54B 109.5
H54A C54 H54C 109.5
H54B C54 H54C 109.5
O18 C54 H54A 109.5
O18 C54 H54B 109.5
O18 C54 H54C 109.5
H55A C55 H55B 109.5
H55A C55 H55C 109.5
H55B C55 H55C 109.5
O19 C55 H55A 109.5
O19 C55 H55B 109.5
O19 C55 H55C 109.5
C57 C56 C61 121.0(6)
O19 C56 C57 125.5(6)
O19 C56 C61 113.5(5)
C56 C57 H57 119.6
C56 C57 C58 120.8(6)
C58 C57 H57 119.6
C57 C58 H58 120.1
C59 C58 C57 119.7(6)
C59 C58 H58 120.1
C58 C59 H59 119.2
C58 C59 C60 121.6(6)
C60 C59 H59 119.2
C59 C60 C62 117.5(6)
C61 C60 C59 119.2(6)
C61 C60 C62 123.2(6)
C60 C61 C56 117.6(5)
O20 C61 C56 117.2(5)
O20 C61 C60 125.3(6)
C60 C62 H62 118.2
N9 C62 C60 123.6(6)
N9 C62 H62 118.2
H63A C63 H63B 108.5
C64 C63 H63A 110.2
C64 C63 H63B 110.2
N9 C63 H63A 110.2
N9 C63 H63B 110.2
N9 C63 C64 107.3(6)
C63 C64 H64A 109.6
C63 C64 H64B 109.6
H64A C64 H64B 108.1
N10 C64 C63 110.2(6)
N10 C64 H64A 109.6
N10 C64 H64B 109.6
C66 C65 H65 116.9
N10 C65 H65 116.9
N10 C65 C66 126.2(6)
C67 C66 C65 117.1(6)
C71 C66 C65 123.0(6)
C71 C66 C67 119.9(6)
C66 C67 H67 119.6
C68 C67 C66 120.8(6)
C68 C67 H67 119.6
C01Q C68 H68 119.9
C67 C68 C01Q 120.2(6)
C67 C68 H68 119.9
C30 C69 H69 117.7
N4 C69 C30 124.7(7)
N4 C69 H69 117.7
C01Q C70 C71 121.0(6)
C01Q C70 O22 125.4(6)
O22 C70 C71 113.6(5)
C66 C71 C70 117.3(6)
O21 C71 C66 125.5(6)
O21 C71 C70 117.2(6)
H72A C72 H72B 109.5
H72A C72 H72C 109.5
H72B C72 H72C 109.5
O22 C72 H72A 109.5
O22 C72 H72B 109.5
O22 C72 H72C 109.5
O1 Ba1 O4 127.91(14)
O1 Ba1 O5 63.00(13)
O1 Ba1 O9 67.65(17)
O1 Ba1 O12 70.71(17)
O2 Ba1 O1 53.34(12)
O2 Ba1 O4 101.40(13)
O2 Ba1 O5 63.46(13)
O2 Ba1 O6 73.70(14)
O2 Ba1 O7 116.94(13)
O2 Ba1 O8 164.38(13)
O2 Ba1 O9 76.03(18)
O2 Ba1 O10 112.72(18)
O2 Ba1 O12 122.53(17)
O2 Ba1 O13 122.88(18)
O3 Ba1 O1 105.72(13)
O3 Ba1 O2 55.86(13)
O3 Ba1 O4 52.14(14)
O3 Ba1 O5 102.56(13)
O3 Ba1 O6 68.14(14)
O3 Ba1 O7 71.35(13)
O3 Ba1 O8 108.72(13)
O3 Ba1 O9 76.96(18)
O3 Ba1 O10 114.09(17)
O3 Ba1 O12 172.71(16)
O3 Ba1 O13 146.43(16)
O4 Ba1 O5 152.78(13)
O6 Ba1 O1 108.99(14)
O6 Ba1 O4 103.63(14)
O6 Ba1 O5 51.77(13)
O6 Ba1 O8 104.16(14)
O6 Ba1 O9 142.66(18)
O6 Ba1 O10 173.48(19)
O6 Ba1 O12 118.87(16)
O6 Ba1 O13 79.29(16)
O7 Ba1 O1 164.13(14)
O7 Ba1 O4 63.27(13)
O7 Ba1 O5 101.94(13)
O7 Ba1 O6 55.22(14)
O7 Ba1 O8 53.55(13)
O7 Ba1 O9 125.01(17)
O7 Ba1 O10 119.04(18)
O7 Ba1 O12 113.87(16)
O7 Ba1 O13 83.77(17)
O8 Ba1 O1 138.93(12)
O8 Ba1 O4 63.70(14)
O8 Ba1 O5 127.79(14)
O8 Ba1 O9 99.11(18)
O8 Ba1 O12 72.38(17)
O9 Ba1 O4 61.76(17)
O9 Ba1 O5 128.47(17)
O9 Ba1 O12 95.8(2)
O10 Ba1 O1 76.63(18)
O10 Ba1 O4 74.47(17)
O10 Ba1 O5 131.35(17)
O10 Ba1 O8 69.36(18)
O10 Ba1 O9 42.0(2)
O10 Ba1 O12 59.20(19)
O12 Ba1 O4 124.65(17)
O12 Ba1 O5 81.67(17)
O13 Ba1 O1 92.02(18)
O13 Ba1 O4 133.81(19)
O13 Ba1 O5 60.23(18)
O13 Ba1 O8 70.85(19)
O13 Ba1 O9 136.6(2)
O13 Ba1 O10 97.45(19)
O13 Ba1 O12 40.86(17)
O15 Ba2 N12 78.76(14)
O15 Ba2 O18 124.45(14)
O15 Ba2 O19 67.94(12)
O16 Ba2 N12 124.87(14)
O16 Ba2 O15 52.71(12)
O16 Ba2 O18 100.09(13)
O16 Ba2 O19 62.58(13)
O16 Ba2 O22 163.99(13)
O16 Ba2 O26 120.29(14)
O16 Ba2 O27 119.96(14)
O17 Ba2 N12 174.74(14)
O17 Ba2 O15 103.62(13)
O17 Ba2 O16 55.35(12)
O17 Ba2 O18 51.29(12)
O17 Ba2 O19 99.31(12)
O17 Ba2 O21 77.52(12)
O17 Ba2 O22 110.96(12)
O17 Ba2 O26 163.42(15)
O17 Ba2 O27 153.11(13)
O18 Ba2 N12 131.19(14)
O19 Ba2 N12 77.13(14)
O19 Ba2 O18 148.41(12)
O20 Ba2 N12 107.82(14)
O20 Ba2 O15 114.49(12)
O20 Ba2 O16 76.23(12)
O20 Ba2 O17 66.95(13)
O20 Ba2 O18 99.85(12)
O20 Ba2 O19 52.10(12)
O20 Ba2 O21 56.50(12)
O20 Ba2 O22 107.34(12)
O20 Ba2 O26 129.27(15)
O20 Ba2 O27 86.17(14)
O21 Ba2 N12 99.31(14)
O21 Ba2 O15 169.98(13)
O21 Ba2 O16 123.67(12)
O21 Ba2 O18 64.15(13)
O21 Ba2 O19 102.04(12)
O21 Ba2 O22 53.07(11)
O21 Ba2 O26 113.28(14)
O21 Ba2 O27 87.89(14)
O22 Ba2 N12 69.61(14)
O22 Ba2 O15 133.45(12)
O22 Ba2 O18 64.04(13)
O22 Ba2 O19 132.18(13)
O23 Ba2 N12 91.79(18)
O23 Ba2 O15 71.30(16)
O23 Ba2 O16 95.12(16)
O23 Ba2 O17 93.42(17)
O23 Ba2 O18 63.68(17)
O23 Ba2 O19 139.08(16)
O23 Ba2 O20 160.19(17)
O23 Ba2 O21 118.69(16)
O23 Ba2 O22 76.37(16)
O23 Ba2 O26 70.50(19)
O23 Ba2 O27 113.44(18)
O26 Ba2 N12 21.81(14)
O26 Ba2 O15 68.06(15)
O26 Ba2 O18 120.52(15)
O26 Ba2 O19 90.86(15)
O26 Ba2 O22 70.09(14)
O27 Ba2 N12 21.66(14)
O27 Ba2 O15 87.03(15)
O27 Ba2 O18 139.66(15)
O27 Ba2 O19 61.48(14)
O27 Ba2 O22 76.04(15)
O27 Ba2 O26 43.27(15)
N1 Cu1 Ba1 136.47(18)
N1 Cu1 N2 84.8(3)
N2 Cu1 Ba1 131.85(19)
O2 Cu1 Ba1 46.49(14)
O2 Cu1 N1 94.6(2)
O2 Cu1 N2 174.7(2)
O3 Cu1 Ba1 46.08(13)
O3 Cu1 N1 176.5(2)
O3 Cu1 N2 94.1(2)
O3 Cu1 O2 86.7(2)
N3 Cu2 Ba1 134.5(2)
N4 Cu2 Ba1 134.2(2)
N4 Cu2 N3 85.2(3)
O6 Cu2 Ba1 46.92(15)
O6 Cu2 N3 93.9(3)
O6 Cu2 N4 178.9(3)
O7 Cu2 Ba1 45.94(14)
O7 Cu2 N3 179.0(2)
O7 Cu2 N4 94.0(3)
O7 Cu2 O6 86.9(2)
N7 Cu3 Ba2 136.36(19)
N7 Cu3 N8 85.3(3)
N8 Cu3 Ba2 132.53(18)
O16 Cu3 Ba2 47.08(13)
O16 Cu3 N7 93.7(2)
O16 Cu3 N8 176.4(2)
O17 Cu3 Ba2 46.29(13)
O17 Cu3 N7 174.7(2)
O17 Cu3 N8 94.6(2)
O17 Cu3 O16 86.75(18)
N9 Cu4 Ba2 131.39(17)
N9 Cu4 N10 85.2(2)
N9 Cu4 O20 93.2(2)
N10 Cu4 Ba2 138.61(17)
O20 Cu4 Ba2 45.46(12)
O20 Cu4 N10 174.0(2)
O21 Cu4 Ba2 46.88(12)
O21 Cu4 N9 173.6(2)
O21 Cu4 N10 94.5(2)
O21 Cu4 O20 87.79(17)
C8 N1 C9 119.1(7)
C8 N1 Cu1 126.6(5)
C9 N1 Cu1 114.2(5)
C10 N2 Cu1 114.3(5)
C11 N2 C10 120.6(7)
C11 N2 Cu1 125.1(6)
C26 N3 C27 122.5(7)
C26 N3 Cu2 126.1(5)
C27 N3 Cu2 111.4(6)
C28 N4 Cu2 111.7(6)
C69 N4 C28 121.0(7)
C69 N4 Cu2 127.2(6)
O10 N5 O9 117.5(7)
O11 N5 O9 122.8(9)
O11 N5 O10 119.8(10)
O13 N6 O12 116.5(7)
O14 N6 O12 122.1(8)
O14 N6 O13 121.4(8)
C44 N7 C45 122.1(6)
C44 N7 Cu3 126.7(5)
C45 N7 Cu3 111.1(5)
C46 N8 Cu3 112.4(5)
C47 N8 C46 121.5(6)
C47 N8 Cu3 126.1(5)
C62 N9 C63 118.2(6)
C62 N9 Cu4 128.0(5)
C63 N9 Cu4 113.8(4)
C64 N10 Cu4 112.4(4)
C65 N10 C64 122.0(6)
C65 N10 Cu4 125.5(5)
O23 N11 O24 120.1(7)
O25 N11 O23 121.6(7)
O25 N11 O24 118.1(7)
O26 N12 Ba2 59.1(3)
O27 N12 Ba2 58.3(4)
O27 N12 O26 116.6(6)
O28 N12 Ba2 169.0(5)
O28 N12 O26 120.8(6)
O28 N12 O27 122.6(7)
C1 O1 Ba1 120.4(4)
C2 O1 C1 117.0(6)
C2 O1 Ba1 121.1(4)
C7 O2 Ba1 127.2(4)
C7 O2 Cu1 125.2(4)
Cu1 O2 Ba1 103.86(19)
C17 O3 Ba1 126.1(4)
C17 O3 Cu1 126.2(5)
Cu1 O3 Ba1 104.48(18)
C16 O4 C18 117.2(6)
C16 O4 Ba1 116.0(4)
C18 O4 Ba1 126.1(5)
C19 O5 Ba1 127.4(4)
C20 O5 C19 116.7(6)
C20 O5 Ba1 114.5(4)
C25 O6 Ba1 123.6(4)
C25 O6 Cu2 126.0(4)
Cu2 O6 Ba1 103.8(2)
C35 O7 Ba1 125.9(4)
C35 O7 Cu2 125.9(4)
Cu2 O7 Ba1 104.93(19)
C34 O8 C36 116.8(6)
C34 O8 Ba1 120.0(4)
C36 O8 Ba1 121.5(4)
N5 O9 Ba1 99.6(5)
N5 O10 Ba1 100.9(5)
N6 O12 Ba1 97.0(5)
N6 O13 Ba1 105.6(5)
C37 O15 Ba2 122.7(4)
C38 O15 C37 117.0(5)
C38 O15 Ba2 119.6(4)
C43 O16 Ba2 125.9(4)
C43 O16 Cu3 127.0(4)
Cu3 O16 Ba2 103.31(17)
C53 O17 Ba2 123.6(4)
C53 O17 Cu3 125.7(4)
Cu3 O17 Ba2 104.36(18)
C52 O18 C54 116.0(6)
C52 O18 Ba2 112.9(4)
C54 O18 Ba2 128.3(4)
C55 O19 Ba2 126.8(4)
C56 O19 C55 116.6(5)
C56 O19 Ba2 115.0(4)
C61 O20 Ba2 126.0(4)
C61 O20 Cu4 125.8(4)
Cu4 O20 Ba2 105.06(16)
C71 O21 Ba2 128.5(4)
C71 O21 Cu4 125.3(4)
Cu4 O21 Ba2 103.60(16)
C70 O22 C72 116.0(5)
C70 O22 Ba2 123.5(4)
C72 O22 Ba2 118.7(4)
N11 O23 Ba2 165.2(6)
N12 O26 Ba2 99.1(4)
N12 O27 Ba2 100.0(4)

loop_
_geom_bond_atom_site_label_1
_geom_bond_atom_site_label_2
_geom_bond_distance
C1 H1A 0.9600
C1 H1B 0.9600
C1 H1C 0.9600
C1 O1 1.432(8)
C01Q H01Q 0.9300
C01Q C68 1.395(10)
C01Q C70 1.368(9)
C2 C3 1.379(10)
C2 C7 1.428(9)
C2 O1 1.380(8)
C3 H3 0.9300
C3 C4 1.391(11)
C4 H4 0.9300
C4 C5 1.344(11)
C5 H5 0.9300
C5 C6 1.412(10)
C6 C7 1.415(10)
C6 C8 1.438(10)
C7 O2 1.324(8)
C8 H8 0.9300
C8 N1 1.281(10)
C9 H9A 0.9700
C9 H9B 0.9700
C9 C10 1.527(12)
C9 N1 1.472(9)
C10 H10A 0.9700
C10 H10B 0.9700
C10 N2 1.424(10)
C11 H11 0.9300
C11 C12 1.433(12)
C11 N2 1.290(10)
C12 C13 1.421(11)
C12 C17 1.408(10)
C13 H13 0.9300
C13 C14 1.379(13)
C14 H14 0.9300
C14 C15 1.360(12)
C15 H15 0.9300
C15 C16 1.381(10)
C16 C17 1.401(11)
C16 O4 1.381(9)
C17 O3 1.326(8)
C18 H18A 0.9600
C18 H18B 0.9600
C18 H18C 0.9600
C18 O4 1.421(10)
C19 H19A 0.9600
C19 H19B 0.9600
C19 H19C 0.9600
C19 O5 1.426(8)
C20 C21 1.359(11)
C20 C25 1.424(10)
C20 O5 1.380(8)
C21 H21 0.9300
C21 C22 1.391(11)
C22 H22 0.9300
C22 C23 1.354(12)
C23 H23 0.9300
C23 C24 1.392(12)
C24 C25 1.419(10)
C24 C26 1.426(11)
C25 O6 1.306(9)
C26 H26 0.9300
C26 N3 1.277(10)
C27 H27A 0.9700
C27 H27B 0.9700
C27 C28 1.349(14)
C27 N3 1.468(10)
C28 H28A 0.9700
C28 H28B 0.9700
C28 N4 1.509(12)
C30 C31 1.403(11)
C30 C35 1.404(9)
C30 C69 1.454(11)
C31 H31 0.9300
C31 C32 1.387(12)
C32 H32 0.9300
C32 C33 1.362(11)
C33 H33 0.9300
C33 C34 1.366(11)
C34 C35 1.420(10)
C34 O8 1.392(8)
C35 O7 1.315(8)
C36 H36A 0.9600
C36 H36B 0.9600
C36 H36C 0.9600
C36 O8 1.426(9)
C37 H37A 0.9600
C37 H37B 0.9600
C37 H37C 0.9600
C37 O15 1.408(8)
C38 C39 1.369(10)
C38 C43 1.393(9)
C38 O15 1.382(8)
C39 H39 0.9300
C39 C40 1.384(10)
C40 H40 0.9300
C40 C41 1.378(11)
C41 H41 0.9300
C41 C42 1.386(10)
C42 C43 1.422(9)
C42 C44 1.431(10)
C43 O16 1.313(8)
C44 H44 0.9300
C44 N7 1.284(9)
C45 H45A 0.9700
C45 H45B 0.9700
C45 C46 1.396(13)
C45 N7 1.460(10)
C46 H46A 0.9700
C46 H46B 0.9700
C46 N8 1.463(9)
C47 H47 0.9300
C47 C48 1.435(10)
C47 N8 1.294(9)
C48 C49 1.430(10)
C48 C53 1.406(9)
C49 H49 0.9300
C49 C50 1.352(11)
C50 H50 0.9300
C50 C51 1.399(10)
C51 H51 0.9300
C51 C52 1.362(10)
C52 C53 1.411(9)
C52 O18 1.386(8)
C53 O17 1.313(8)
C54 H54A 0.9600
C54 H54B 0.9600
C54 H54C 0.9600
C54 O18 1.426(8)
C55 H55A 0.9600
C55 H55B 0.9600
C55 H55C 0.9600
C55 O19 1.418(8)
C56 C57 1.380(9)
C56 C61 1.421(9)
C56 O19 1.377(7)
C57 H57 0.9300
C57 C58 1.384(10)
C58 H58 0.9300
C58 C59 1.360(10)
C59 H59 0.9300
C59 C60 1.416(9)
C60 C61 1.416(9)
C60 C62 1.427(10)
C61 O20 1.291(7)
C62 H62 0.9300
C62 N9 1.286(8)
C63 H63A 0.9700
C63 H63B 0.9700
C63 C64 1.499(11)
C63 N9 1.491(9)
C64 H64A 0.9700
C64 H64B 0.9700
C64 N10 1.471(9)
C65 H65 0.9300
C65 C66 1.427(9)
C65 N10 1.262(8)
C66 C67 1.425(9)
C66 C71 1.404(9)
C67 H67 0.9300
C67 C68 1.348(10)
C68 H68 0.9300
C69 H69 0.9300
C69 N4 1.263(11)
C70 C71 1.430(9)
C70 O22 1.371(8)
C71 O21 1.315(7)
C72 H72A 0.9600
C72 H72B 0.9600
C72 H72C 0.9600
C72 O22 1.461(8)
Ba1 O1 2.952(5)
Ba1 O2 2.792(5)
Ba1 O3 2.781(4)
Ba1 O4 3.068(5)
Ba1 O5 3.075(5)
Ba1 O6 2.830(5)
Ba1 O7 2.799(4)
Ba1 O8 2.951(5)
Ba1 O9 2.963(7)
Ba1 O10 2.941(7)
Ba1 O12 3.059(7)
Ba1 O13 2.893(7)
Ba2 N12 3.343(6)
Ba2 O15 2.993(4)
Ba2 O16 2.823(4)
Ba2 O17 2.799(4)
Ba2 O18 3.095(5)
Ba2 O19 3.038(4)
Ba2 O20 2.770(4)
Ba2 O21 2.818(4)
Ba2 O22 2.953(4)
Ba2 O23 2.698(5)
Ba2 O26 2.905(5)
Ba2 O27 2.889(6)
Cu1 N1 1.911(6)
Cu1 N2 1.931(6)
Cu1 O2 1.905(4)
Cu1 O3 1.898(5)
Cu2 N3 1.937(7)
Cu2 N4 1.918(7)
Cu2 O6 1.898(5)
Cu2 O7 1.896(5)
Cu3 N7 1.911(6)
Cu3 N8 1.921(6)
Cu3 O16 1.904(4)
Cu3 O17 1.898(4)
Cu4 N9 1.906(5)
Cu4 N10 1.935(5)
Cu4 O20 1.912(4)
Cu4 O21 1.902(4)
N5 O9 1.241(10)
N5 O10 1.237(9)
N5 O11 1.218(9)
N6 O12 1.227(9)
N6 O13 1.224(9)
N6 O14 1.201(9)
N11 O23 1.225(8)
N11 O24 1.240(9)
N11 O25 1.201(8)
N12 O26 1.258(8)
N12 O27 1.253(7)
N12 O28 1.203(8)
